data_7250901
loop_
_publ_author_name
'Singh, Munendra Pal'
'Hazarika, Abhinav'
'Baruah, Jubaraj B.'

_publ_section_title
;
 Are supramolecular synthons stable as discrete units? Results from a
 series of salts of 4-(4-hydroxyphenylazo)benzoic acid and its derivatives
 with aminopyridines
;
_journal_name_full 'Physical Chemistry Chemical Physics'
_journal_paper_doi 10.1039/D5CP03325J
_journal_year 2025
_chemical_formula_sum 'C20 H21 N4 O4'
_chemical_formula_weight 381.41
_space_group_crystal_system triclinic
_space_group_IT_number 2
_space_group_name_Hall '-P 1'
_space_group_name_H-M_alt 'P -1'
_atom_sites_solution_hydrogens mixed
_audit_creation_method SHELXL-2014/7
_audit_update_record
;
2024-10-10 deposited with the CCDC.	2025-09-23 downloaded from the CCDC.
;
_cell_angle_alpha 78.874(6)
_cell_angle_beta 83.021(6)
_cell_angle_gamma 79.171(6)
_cell_formula_units_Z 2
_cell_length_a 9.2152(6)
_cell_length_b 9.7480(8)
_cell_length_c 10.9494(8)
_cell_measurement_reflns_used 1787
_cell_measurement_temperature 293(2)
_cell_measurement_theta_max 27.1750
_cell_measurement_theta_min 3.7180
_cell_volume 944.19(12)
_computing_structure_refinement 'SHELXL-2014/7 (Sheldrick, 2014)'
_diffrn_ambient_temperature 293(2)
_diffrn_measured_fraction_theta_full 0.998
_diffrn_measured_fraction_theta_max 0.998
_diffrn_measurement_device_type 'CCD area detector'
_diffrn_measurement_method 'phi and omega scans'
_diffrn_radiation_type MoK\a
_diffrn_radiation_wavelength 0.71073
_diffrn_reflns_av_R_equivalents 0.0252
_diffrn_reflns_av_unetI/netI 0.0443
_diffrn_reflns_Laue_measured_fraction_full 0.998
_diffrn_reflns_Laue_measured_fraction_max 0.998
_diffrn_reflns_limit_h_max 10
_diffrn_reflns_limit_h_min -10
_diffrn_reflns_limit_k_max 11
_diffrn_reflns_limit_k_min -10
_diffrn_reflns_limit_l_max 13
_diffrn_reflns_limit_l_min -12
_diffrn_reflns_number 6315
_diffrn_reflns_point_group_measured_fraction_full 0.998
_diffrn_reflns_point_group_measured_fraction_max 0.998
_diffrn_reflns_theta_full 25.046
_diffrn_reflns_theta_max 25.046
_diffrn_reflns_theta_min 3.081
_exptl_absorpt_coefficient_mu 0.096
_exptl_crystal_colour red
_exptl_crystal_density_diffrn 1.342
_exptl_crystal_description block
_exptl_crystal_F_000 402
_refine_diff_density_max 0.190
_refine_diff_density_min -0.186
_refine_diff_density_rms 0.043
_refine_ls_extinction_method none
_refine_ls_goodness_of_fit_ref 1.209
_refine_ls_hydrogen_treatment constr
_refine_ls_matrix_type full
_refine_ls_number_parameters 259
_refine_ls_number_reflns 3326
_refine_ls_number_restraints 0
_refine_ls_restrained_S_all 1.209
_refine_ls_R_factor_all 0.0795
_refine_ls_R_factor_gt 0.0538
_refine_ls_shift/su_max 0.000
_refine_ls_shift/su_mean 0.000
_refine_ls_structure_factor_coef Fsqd
_refine_ls_weighting_details 'w=1/[\s^2^(Fo^2^)+(0.0695P)^2^] where P=(Fo^2^+2Fc^2^)/3'
_refine_ls_weighting_scheme calc
_refine_ls_wR_factor_gt 0.1423
_refine_ls_wR_factor_ref 0.1632
_reflns_Friedel_coverage 0.000
_reflns_number_gt 2300
_reflns_number_total 3326
_reflns_threshold_expression 'I > 2\s(I)'
_cod_data_source_file d5cp03325j2.cif
_cod_data_source_block L12A46DMPI
_cod_database_code 7250901
_shelx_shelxl_version_number 2014/7
_shelx_space_group_comment
;
The symmetry employed for this shelxl refinement is uniquely defined
by the following loop, which should always be used as a source of
symmetry information in preference to the above space-group names.
They are only intended as comments.
;

loop_
_space_group_symop_operation_xyz
'x, y, z'
'-x, -y, -z'

loop_
_atom_site_label
_atom_site_type_symbol
_atom_site_fract_x
_atom_site_fract_y
_atom_site_fract_z
_atom_site_U_iso_or_equiv
_atom_site_adp_type
_atom_site_occupancy
_atom_site_site_symmetry_order
_atom_site_calc_flag
_atom_site_refinement_flags_posn
_atom_site_refinement_flags_adp
_atom_site_refinement_flags_occupancy
_atom_site_disorder_assembly
_atom_site_disorder_group
O1 O -0.02477(18) -0.24306(18) 0.75599(18) 0.0682(6) Uani 1 1 d . . . . .
H1 H 0.0189 -0.3193 0.7389 0.102 Uiso 1 1 calc R U . . .
O3 O 0.66881(17) 0.68720(18) 0.17004(17) 0.0664(5) Uani 1 1 d . . . . .
O4 O 0.09536(19) 0.48894(19) 0.72290(18) 0.0671(5) Uani 1 1 d G . . . .
H4A H 0.0979 0.4502 0.6587 0.101 Uiso 1 1 d G U . . .
H4B H 0.1704 0.4396 0.7630 0.101 Uiso 1 1 d G U . . .
O2 O 0.47091(17) 0.85288(19) 0.19292(19) 0.0693(6) Uani 1 1 d . . . . .
N5 N 0.61749(18) 0.0576(2) 0.10413(16) 0.0468(5) Uani 1 1 d . . . . .
H5A H 0.5738 -0.0145 0.1305 0.056 Uiso 1 1 calc R U . . .
N2 N 0.20974(19) 0.3183(2) 0.50931(18) 0.0490(5) Uani 1 1 d . . . . .
N1 N 0.2649(2) 0.1913(2) 0.50355(19) 0.0517(5) Uani 1 1 d . . . . .
N4 N 0.83433(19) 0.1467(2) 0.01263(18) 0.0495(5) Uani 1 1 d . . . . .
N3 N 0.8281(2) -0.0933(2) 0.05124(19) 0.0589(6) Uani 1 1 d . . . . .
H3B H 0.9187 -0.1097 0.0203 0.071 Uiso 1 1 calc R U . . .
H3A H 0.7807 -0.1626 0.0792 0.071 Uiso 1 1 calc R U . . .
C7 C 0.2971(2) 0.4166(2) 0.4358(2) 0.0447(6) Uani 1 1 d . . . . .
C4 C 0.1870(2) 0.0869(2) 0.5730(2) 0.0464(6) Uani 1 1 d . . . . .
C10 C 0.4539(2) 0.6178(2) 0.2908(2) 0.0463(6) Uani 1 1 d . . . . .
C15 C 0.7611(3) 0.2768(3) 0.0191(2) 0.0498(6) Uani 1 1 d . . . . .
C14 C 0.7618(2) 0.0380(2) 0.0558(2) 0.0462(6) Uani 1 1 d . . . . .
C1 C 0.0476(2) -0.1379(3) 0.6940(2) 0.0494(6) Uani 1 1 d . . . . .
C17 C 0.5425(2) 0.1894(3) 0.1109(2) 0.0491(6) Uani 1 1 d . . . . .
C13 C 0.5381(3) 0.7276(3) 0.2128(2) 0.0514(6) Uani 1 1 d . . . . .
C16 C 0.6139(3) 0.3007(3) 0.0677(2) 0.0529(6) Uani 1 1 d . . . . .
H16 H 0.5648 0.3927 0.0705 0.064 Uiso 1 1 calc R U . . .
C12 C 0.4464(2) 0.3782(3) 0.3959(2) 0.0541(6) Uani 1 1 d . . . . .
H12 H 0.4944 0.2853 0.4180 0.065 Uiso 1 1 calc R U . . .
C8 C 0.2296(2) 0.5558(3) 0.4060(2) 0.0529(6) Uani 1 1 d . . . . .
H8 H 0.1311 0.5828 0.4349 0.063 Uiso 1 1 calc R U . . .
C11 C 0.5219(2) 0.4781(3) 0.3240(2) 0.0537(7) Uani 1 1 d . . . . .
H11 H 0.6211 0.4516 0.2968 0.064 Uiso 1 1 calc R U . . .
C3 C 0.0631(3) 0.1094(3) 0.6575(2) 0.0554(7) Uani 1 1 d . . . . .
H3 H 0.0262 0.2005 0.6734 0.066 Uiso 1 1 calc R U . . .
C9 C 0.3067(2) 0.6558(3) 0.3337(2) 0.0550(7) Uani 1 1 d . . . . .
H9 H 0.2595 0.7492 0.3136 0.066 Uiso 1 1 calc R U . . .
C2 C -0.0048(3) -0.0015(3) 0.7174(2) 0.0598(7) Uani 1 1 d . . . . .
H2 H -0.0869 0.0146 0.7743 0.072 Uiso 1 1 calc R U . . .
C6 C 0.1708(3) -0.1617(3) 0.6114(3) 0.0625(7) Uani 1 1 d . . . . .
H6 H 0.2082 -0.2529 0.5962 0.075 Uiso 1 1 calc R U . . .
C5 C 0.2386(3) -0.0489(3) 0.5510(3) 0.0661(8) Uani 1 1 d . . . . .
H5 H 0.3208 -0.0651 0.4941 0.079 Uiso 1 1 calc R U . . .
C19 C 0.3840(2) 0.1992(3) 0.1647(3) 0.0660(8) Uani 1 1 d . . . . .
H19C H 0.3317 0.1514 0.1198 0.099 Uiso 1 1 calc R U . . .
H19A H 0.3384 0.2970 0.1576 0.099 Uiso 1 1 calc R U . . .
H19B H 0.3805 0.1553 0.2512 0.099 Uiso 1 1 calc R U . . .
C18 C 0.8441(3) 0.3961(3) -0.0283(3) 0.0696(8) Uani 1 1 d . . . . .
H18B H 0.9408 0.3725 0.0019 0.104 Uiso 1 1 calc R U . . .
H18C H 0.7913 0.4801 0.0006 0.104 Uiso 1 1 calc R U . . .
H18A H 0.8539 0.4126 -0.1180 0.104 Uiso 1 1 calc R U . . .

loop_
_atom_site_aniso_label
_atom_site_aniso_U_11
_atom_site_aniso_U_22
_atom_site_aniso_U_33
_atom_site_aniso_U_23
_atom_site_aniso_U_13
_atom_site_aniso_U_12
O1 0.0606(11) 0.0486(11) 0.0865(13) 0.0036(10) 0.0159(9) -0.0173(9)
O3 0.0548(10) 0.0536(11) 0.0833(13) -0.0012(9) 0.0177(9) -0.0162(8)
O4 0.0667(11) 0.0585(12) 0.0746(13) -0.0108(10) 0.0063(9) -0.0152(9)
O2 0.0542(10) 0.0453(12) 0.0989(14) 0.0055(10) 0.0100(9) -0.0138(9)
N5 0.0407(10) 0.0462(12) 0.0518(12) -0.0038(9) 0.0038(8) -0.0129(9)
N2 0.0467(11) 0.0442(13) 0.0529(12) -0.0014(9) 0.0031(9) -0.0116(9)
N1 0.0488(11) 0.0437(13) 0.0600(13) -0.0035(10) 0.0067(9) -0.0143(9)
N4 0.0451(10) 0.0424(12) 0.0593(13) -0.0038(9) 0.0050(9) -0.0146(9)
N3 0.0450(10) 0.0408(13) 0.0875(16) -0.0095(11) 0.0128(10) -0.0123(9)
C7 0.0454(12) 0.0433(15) 0.0458(13) -0.0041(11) 0.0017(10) -0.0156(10)
C4 0.0443(12) 0.0403(14) 0.0519(14) -0.0001(11) 0.0002(10) -0.0118(10)
C10 0.0475(13) 0.0451(15) 0.0468(13) -0.0068(11) 0.0012(10) -0.0143(11)
C15 0.0562(14) 0.0430(15) 0.0491(14) -0.0030(11) 0.0007(11) -0.0141(11)
C14 0.0419(12) 0.0450(15) 0.0511(14) -0.0065(11) 0.0036(10) -0.0128(11)
C1 0.0458(13) 0.0439(15) 0.0534(14) 0.0048(11) 0.0003(11) -0.0118(11)
C17 0.0478(13) 0.0476(15) 0.0489(14) -0.0062(11) 0.0010(10) -0.0066(11)
C13 0.0495(14) 0.0471(16) 0.0571(15) -0.0031(12) 0.0026(11) -0.0177(12)
C16 0.0551(14) 0.0403(15) 0.0577(15) -0.0039(11) 0.0036(12) -0.0040(11)
C12 0.0484(13) 0.0388(14) 0.0728(17) -0.0078(12) 0.0052(12) -0.0105(11)
C8 0.0424(12) 0.0470(15) 0.0618(16) 0.0007(12) 0.0065(11) -0.0064(11)
C11 0.0443(12) 0.0473(16) 0.0680(17) -0.0119(12) 0.0112(11) -0.0128(11)
C3 0.0545(14) 0.0404(15) 0.0618(16) -0.0002(12) 0.0100(12) -0.0030(11)
C9 0.0497(13) 0.0426(15) 0.0653(16) 0.0042(12) 0.0019(12) -0.0078(11)
C2 0.0518(14) 0.0496(17) 0.0682(17) -0.0019(13) 0.0165(12) -0.0069(12)
C6 0.0631(15) 0.0380(15) 0.0811(19) -0.0102(13) 0.0169(14) -0.0104(12)
C5 0.0609(15) 0.0498(17) 0.0818(19) -0.0147(14) 0.0283(14) -0.0137(12)
C19 0.0487(14) 0.0661(19) 0.0789(19) -0.0138(15) 0.0103(13) -0.0080(13)
C18 0.0757(18) 0.0495(17) 0.0792(19) -0.0003(14) 0.0091(15) -0.0210(14)

loop_
_atom_type_symbol
_atom_type_description
_atom_type_scat_dispersion_real
_atom_type_scat_dispersion_imag
_atom_type_scat_source
C C 0.0033 0.0016 'International Tables Vol C Tables 4.2.6.8 and 6.1.1.4'
H H 0.0000 0.0000 'International Tables Vol C Tables 4.2.6.8 and 6.1.1.4'
N N 0.0061 0.0033 'International Tables Vol C Tables 4.2.6.8 and 6.1.1.4'
O O 0.0106 0.0060 'International Tables Vol C Tables 4.2.6.8 and 6.1.1.4'

loop_
_geom_angle_atom_site_label_1
_geom_angle_atom_site_label_2
_geom_angle_atom_site_label_3
_geom_angle
_geom_angle_site_symmetry_1
_geom_angle_site_symmetry_3
_geom_angle_publ_flag
C1 O1 H1 109.5 . . ?
H4A O4 H4B 104.4 . . ?
C17 N5 C14 120.6(2) . . ?
C17 N5 H5A 119.7 . . ?
C14 N5 H5A 119.7 . . ?
N1 N2 C7 112.81(17) . . ?
N2 N1 C4 116.92(18) . . ?
C15 N4 C14 117.70(18) . . ?
C14 N3 H3B 120.0 . . ?
C14 N3 H3A 120.0 . . ?
H3B N3 H3A 120.0 . . ?
C8 C7 C12 119.3(2) . . ?
C8 C7 N2 117.62(19) . . ?
C12 C7 N2 123.1(2) . . ?
C5 C4 C3 118.5(2) . . ?
C5 C4 N1 115.3(2) . . ?
C3 C4 N1 126.2(2) . . ?
C11 C10 C9 118.4(2) . . ?
C11 C10 C13 121.30(19) . . ?
C9 C10 C13 120.3(2) . . ?
N4 C15 C16 121.8(2) . . ?
N4 C15 C18 116.9(2) . . ?
C16 C15 C18 121.3(2) . . ?
N3 C14 N4 120.58(18) . . ?
N3 C14 N5 117.4(2) . . ?
N4 C14 N5 122.0(2) . . ?
O1 C1 C6 122.7(2) . . ?
O1 C1 C2 117.86(19) . . ?
C6 C1 C2 119.4(2) . . ?
N5 C17 C16 118.28(19) . . ?
N5 C17 C19 116.3(2) . . ?
C16 C17 C19 125.5(2) . . ?
O2 C13 O3 124.6(2) . . ?
O2 C13 C10 117.25(19) . . ?
O3 C13 C10 118.2(2) . . ?
C17 C16 C15 119.6(2) . . ?
C17 C16 H16 120.2 . . ?
C15 C16 H16 120.2 . . ?
C11 C12 C7 119.6(2) . . ?
C11 C12 H12 120.2 . . ?
C7 C12 H12 120.2 . . ?
C7 C8 C9 120.6(2) . . ?
C7 C8 H8 119.7 . . ?
C9 C8 H8 119.7 . . ?
C12 C11 C10 121.5(2) . . ?
C12 C11 H11 119.2 . . ?
C10 C11 H11 119.2 . . ?
C2 C3 C4 120.4(2) . . ?
C2 C3 H3 119.8 . . ?
C4 C3 H3 119.8 . . ?
C8 C9 C10 120.5(2) . . ?
C8 C9 H9 119.7 . . ?
C10 C9 H9 119.7 . . ?
C3 C2 C1 120.7(2) . . ?
C3 C2 H2 119.6 . . ?
C1 C2 H2 119.6 . . ?
C1 C6 C5 119.5(2) . . ?
C1 C6 H6 120.2 . . ?
C5 C6 H6 120.2 . . ?
C4 C5 C6 121.5(2) . . ?
C4 C5 H5 119.3 . . ?
C6 C5 H5 119.3 . . ?
C17 C19 H19C 109.5 . . ?
C17 C19 H19A 109.5 . . ?
H19C C19 H19A 109.5 . . ?
C17 C19 H19B 109.5 . . ?
H19C C19 H19B 109.5 . . ?
H19A C19 H19B 109.5 . . ?
C15 C18 H18B 109.5 . . ?
C15 C18 H18C 109.5 . . ?
H18B C18 H18C 109.5 . . ?
C15 C18 H18A 109.5 . . ?
H18B C18 H18A 109.5 . . ?
H18C C18 H18A 109.5 . . ?

loop_
_geom_bond_atom_site_label_1
_geom_bond_atom_site_label_2
_geom_bond_distance
_geom_bond_site_symmetry_2
_geom_bond_publ_flag
O1 C1 1.354(3) . ?
O1 H1 0.8200 . ?
O3 C13 1.258(3) . ?
O4 H4A 0.8560 . ?
O4 H4B 0.8774 . ?
O2 C13 1.252(3) . ?
N5 C17 1.350(3) . ?
N5 C14 1.363(3) . ?
N5 H5A 0.8600 . ?
N2 N1 1.257(3) . ?
N2 C7 1.431(3) . ?
N1 C4 1.405(3) . ?
N4 C15 1.330(3) . ?
N4 C14 1.337(3) . ?
N3 C14 1.318(3) . ?
N3 H3B 0.8600 . ?
N3 H3A 0.8600 . ?
C7 C8 1.377(3) . ?
C7 C12 1.396(3) . ?
C4 C5 1.377(3) . ?
C4 C3 1.391(3) . ?
C10 C11 1.386(3) . ?
C10 C9 1.386(3) . ?
C10 C13 1.508(3) . ?
C15 C16 1.389(3) . ?
C15 C18 1.488(3) . ?
C1 C6 1.377(3) . ?
C1 C2 1.388(3) . ?
C17 C16 1.353(3) . ?
C17 C19 1.500(3) . ?
C16 H16 0.9300 . ?
C12 C11 1.371(3) . ?
C12 H12 0.9300 . ?
C8 C9 1.381(3) . ?
C8 H8 0.9300 . ?
C11 H11 0.9300 . ?
C3 C2 1.368(3) . ?
C3 H3 0.9300 . ?
C9 H9 0.9300 . ?
C2 H2 0.9300 . ?
C6 C5 1.383(3) . ?
C6 H6 0.9300 . ?
C5 H5 0.9300 . ?
C19 H19C 0.9600 . ?
C19 H19A 0.9600 . ?
C19 H19B 0.9600 . ?
C18 H18B 0.9600 . ?
C18 H18C 0.9600 . ?
C18 H18A 0.9600 . ?
